data_2018948
loop_
_publ_author_name
'Bats, Jan W.'
'Schell, Peter'
'Engels, Joachim W.'

_publ_section_title
;
 Biphenyl- and phenylnaphthalenyl-substituted
 1<i>H</i>-imidazole-4,5-dicarbonitrile catalysts for the coupling
 reaction of nucleoside methyl phosphonamidites
;
_journal_coeditor_code EG3118
_journal_issue 5
_journal_name_full 'Acta Crystallographica Section C'
_journal_page_first 529
_journal_page_last 533
_journal_paper_doi 10.1107/S0108270113009293
_journal_volume 69
_journal_year 2013
_chemical_formula_iupac 'C23 H16 N4'
_chemical_formula_moiety 'C23 H16 N4'
_chemical_formula_sum 'C23 H16 N4'
_chemical_formula_weight 348.40
_chemical_melting_point 514.0(10)
_chemical_name_systematic 2-[8-(3,5-Dimethylphenyl)naphthalen-1-yl]-1<i>H</i>-imidazole-4,5-dicarbonitrile
_space_group_IT_number 29
_symmetry_cell_setting orthorhombic
_symmetry_space_group_name_Hall 'P 2c -2ac'
_symmetry_space_group_name_H-M 'P c a 21'
_atom_sites_solution_hydrogens geom
_atom_sites_solution_primary direct
_atom_sites_solution_secondary difmap
_audit_creation_method SHELXL97
_cell_angle_alpha 90.00
_cell_angle_beta 90.00
_cell_angle_gamma 90.00
_cell_formula_units_Z 4
_cell_length_a 16.7042(14)
_cell_length_b 7.1632(7)
_cell_length_c 15.0528(11)
_cell_measurement_reflns_used 25
_cell_measurement_temperature 294(2)
_cell_measurement_theta_max 62
_cell_measurement_theta_min 46
_cell_volume 1801.2(3)
_computing_cell_refinement 'CAD-4 Software (Enraf--Nonius, 1989)'
_computing_data_collection 'CAD-4 Software (Enraf--Nonius, 1989)'
_computing_data_reduction 'MolEN (Fair, 1990)'
_computing_molecular_graphics 'SHELXTL (Sheldrick, 2008)'
_computing_publication_material 'SHELXL97 (Sheldrick, 2008)'
_computing_structure_refinement 'SHELXL97 (Sheldrick, 2008)'
_computing_structure_solution 'SHELXS97 (Sheldrick, 2008)'
_diffrn_ambient_temperature 294(2)
_diffrn_measured_fraction_theta_full 0.999
_diffrn_measured_fraction_theta_max 0.999
_diffrn_measurement_device_type 'Enraf--Nonius CAD-4'
_diffrn_measurement_method \w
_diffrn_radiation_monochromator graphite
_diffrn_radiation_source 'fine-focus sealed tube'
_diffrn_radiation_type CuK\a
_diffrn_radiation_wavelength 1.54180
_diffrn_reflns_av_R_equivalents 0.0190
_diffrn_reflns_av_sigmaI/netI 0.0092
_diffrn_reflns_limit_h_max 20
_diffrn_reflns_limit_h_min -20
_diffrn_reflns_limit_k_max 8
_diffrn_reflns_limit_k_min 0
_diffrn_reflns_limit_l_max 18
_diffrn_reflns_limit_l_min -18
_diffrn_reflns_number 3815
_diffrn_reflns_theta_full 69.89
_diffrn_reflns_theta_max 69.89
_diffrn_reflns_theta_min 5.30
_diffrn_standards_decay_% 2.0
_diffrn_standards_interval_time 90
_diffrn_standards_number 3
_exptl_absorpt_coefficient_mu 0.615
_exptl_absorpt_correction_T_max 0.857
_exptl_absorpt_correction_T_min 0.776
_exptl_absorpt_correction_type psi-scan
_exptl_absorpt_process_details 'MolEN (Fair, 1990)'
_exptl_crystal_colour colourless
_exptl_crystal_density_diffrn 1.285
_exptl_crystal_density_method 'not measured'
_exptl_crystal_description block
_exptl_crystal_F_000 728
_exptl_crystal_size_max 0.60
_exptl_crystal_size_mid 0.40
_exptl_crystal_size_min 0.25
_refine_diff_density_max 0.133
_refine_diff_density_min -0.122
_refine_ls_extinction_coef 0.0137(6)
_refine_ls_extinction_expression Fc^*^=kFc[1+0.001xFc^2^\l^3^/sin(2\q)]^-1/4^
_refine_ls_extinction_method 'SHELXL97 (Sheldrick, 2008)'
_refine_ls_goodness_of_fit_ref 1.053
_refine_ls_hydrogen_treatment mixed
_refine_ls_matrix_type full
_refine_ls_number_parameters 251
_refine_ls_number_reflns 1781
_refine_ls_number_restraints 1
_refine_ls_restrained_S_all 1.053
_refine_ls_R_factor_all 0.0271
_refine_ls_R_factor_gt 0.0268
_refine_ls_shift/su_max 0.000
_refine_ls_shift/su_mean 0.000
_refine_ls_structure_factor_coef Fsqd
_refine_ls_weighting_details 'calc w = 1/[\s^2^(Fo^2^)+(0.046P)^2^+0.15P] where P=(Fo^2^+2Fc^2^)/3'
_refine_ls_weighting_scheme calc
_refine_ls_wR_factor_gt 0.0701
_refine_ls_wR_factor_ref 0.0703
_reflns_number_gt 1753
_reflns_number_total 1781
_reflns_threshold_expression I>2\s(I)
_cod_data_source_file eg3118.cif
_cod_data_source_block III
_cod_database_code 2018948
_cod_database_fobs_code 2018948

loop_
_symmetry_equiv_pos_as_xyz
'x, y, z'
'-x, -y, z+1/2'
'x+1/2, -y, z'
'-x+1/2, y, z+1/2'

loop_
_atom_site_type_symbol
_atom_site_label
_atom_site_fract_x
_atom_site_fract_y
_atom_site_fract_z
_atom_site_U_iso_or_equiv
_atom_site_adp_type
_atom_site_calc_flag
_atom_site_refinement_flags
_atom_site_occupancy
_atom_site_symmetry_multiplicity
N N1 0.39034(9) 0.03608(19) 0.39285(9) 0.0420(3) Uani d . 1 1
N N2 0.48444(8) 0.0795(2) 0.49401(9) 0.0394(3) Uani d . 1 1
N N3 0.47805(12) 0.0167(3) 0.18351(11) 0.0665(5) Uani d . 1 1
N N4 0.66997(11) 0.1656(3) 0.38986(14) 0.0759(6) Uani d . 1 1
C C1 0.33666(9) 0.1751(2) 0.62080(10) 0.0393(3) Uani d . 1 1
C C2 0.37449(10) 0.3547(2) 0.62529(11) 0.0432(4) Uani d . 1 1
C C3 0.36311(12) 0.4641(3) 0.70001(13) 0.0534(4) Uani d . 1 1
H H3A 0.3887 0.5791 0.7032 0.064 Uiso calc R 1 1
C C4 0.31469(13) 0.4082(3) 0.77064(14) 0.0593(5) Uani d . 1 1
H H4A 0.3093 0.4842 0.8204 0.071 Uiso calc R 1 1
C C5 0.27531(11) 0.2422(3) 0.76655(13) 0.0550(5) Uani d . 1 1
H H5A 0.2421 0.2062 0.8130 0.066 Uiso calc R 1 1
C C6 0.28460(10) 0.1244(3) 0.69229(12) 0.0456(4) Uani d . 1 1
C C7 0.24059(12) -0.0446(3) 0.68892(15) 0.0551(5) Uani d . 1 1
H H7A 0.2076 -0.0769 0.7362 0.066 Uiso calc R 1 1
C C8 0.24593(14) -0.1599(3) 0.61781(15) 0.0605(5) Uani d . 1 1
H H8A 0.2144 -0.2667 0.6148 0.073 Uiso calc R 1 1
C C9 0.29923(11) -0.1173(3) 0.54884(13) 0.0516(4) Uani d . 1 1
H H9A 0.3033 -0.1982 0.5007 0.062 Uiso calc R 1 1
C C10 0.34525(10) 0.0400(2) 0.55056(11) 0.0409(3) Uani d . 1 1
C C11 0.42305(11) 0.4389(2) 0.55251(12) 0.0426(4) Uani d . 1 1
C C12 0.39158(11) 0.4619(2) 0.46758(12) 0.0438(4) Uani d . 1 1
H H12A 0.3397 0.4219 0.4557 0.053 Uiso calc R 1 1
C C13 0.43646(12) 0.5437(2) 0.40042(12) 0.0462(4) Uani d . 1 1
C C14 0.51353(12) 0.6051(2) 0.41944(13) 0.0501(4) Uani d . 1 1
H H14A 0.5440 0.6588 0.3745 0.060 Uiso calc R 1 1
C C15 0.54637(11) 0.5882(3) 0.50413(14) 0.0503(4) Uani d . 1 1
C C16 0.49942(13) 0.5053(3) 0.56997(13) 0.0486(4) Uani d . 1 1
H H16A 0.5200 0.4943 0.6272 0.058 Uiso calc R 1 1
C C17 0.40170(15) 0.5662(3) 0.30870(15) 0.0640(6) Uani d . 1 1
H H17A 0.3921 0.4454 0.2832 0.096 Uiso calc R 1 1
H H17B 0.4387 0.6340 0.2720 0.096 Uiso calc R 1 1
H H17C 0.3522 0.6337 0.3124 0.096 Uiso calc R 1 1
C C18 0.62974(14) 0.6562(4) 0.52483(18) 0.0712(6) Uani d . 1 1
H H18A 0.6681 0.5668 0.5037 0.107 Uiso calc R 1 1
H H18B 0.6355 0.6711 0.5879 0.107 Uiso calc R 1 1
H H18C 0.6386 0.7740 0.4960 0.107 Uiso calc R 1 1
C C19 0.40546(10) 0.0538(2) 0.47883(11) 0.0384(3) Uani d . 1 1
C C20 0.46288(11) 0.0564(2) 0.35248(10) 0.0414(4) Uani d . 1 1
C C21 0.52226(11) 0.0854(2) 0.41370(11) 0.0404(3) Uani d . 1 1
C C22 0.47209(12) 0.0383(3) 0.25815(12) 0.0486(4) Uani d . 1 1
C C23 0.60471(11) 0.1274(3) 0.40170(12) 0.0501(4) Uani d . 1 1
H H2A 0.5051(13) 0.085(3) 0.5428(16) 0.047(5) Uiso d . 1 1

loop_
_atom_site_aniso_label
_atom_site_aniso_U_11
_atom_site_aniso_U_22
_atom_site_aniso_U_33
_atom_site_aniso_U_12
_atom_site_aniso_U_13
_atom_site_aniso_U_23
N1 0.0488(7) 0.0474(7) 0.0300(7) 0.0024(6) -0.0010(6) -0.0004(6)
N2 0.0462(7) 0.0457(7) 0.0262(7) 0.0063(6) -0.0019(6) -0.0015(5)
N3 0.0735(12) 0.0953(13) 0.0307(8) 0.0048(10) 0.0045(8) -0.0014(9)
N4 0.0537(9) 0.1049(15) 0.0692(12) -0.0031(10) 0.0037(9) 0.0089(12)
C1 0.0414(7) 0.0462(8) 0.0303(7) 0.0045(6) 0.0005(6) 0.0025(7)
C2 0.0496(8) 0.0474(9) 0.0326(8) 0.0027(7) 0.0007(7) 0.0002(7)
C3 0.0627(11) 0.0539(10) 0.0437(10) -0.0017(8) 0.0045(8) -0.0079(8)
C4 0.0665(12) 0.0699(12) 0.0414(10) 0.0048(9) 0.0095(9) -0.0134(10)
C5 0.0570(10) 0.0697(12) 0.0383(9) 0.0047(8) 0.0131(8) -0.0004(9)
C6 0.0445(8) 0.0542(9) 0.0380(9) 0.0050(7) 0.0046(7) 0.0044(8)
C7 0.0539(10) 0.0593(10) 0.0522(11) -0.0027(8) 0.0127(9) 0.0087(9)
C8 0.0622(10) 0.0530(10) 0.0664(13) -0.0115(9) 0.0110(10) 0.0020(10)
C9 0.0590(10) 0.0486(9) 0.0473(10) -0.0011(8) 0.0024(8) -0.0045(8)
C10 0.0444(8) 0.0455(8) 0.0327(8) 0.0047(6) 0.0000(7) 0.0026(6)
C11 0.0524(9) 0.0378(8) 0.0377(8) 0.0022(6) 0.0030(7) 0.0011(6)
C12 0.0521(9) 0.0383(8) 0.0410(9) 0.0020(7) -0.0002(7) 0.0011(7)
C13 0.0624(10) 0.0369(8) 0.0393(9) 0.0035(7) 0.0033(8) 0.0024(7)
C14 0.0628(11) 0.0396(8) 0.0478(10) -0.0004(7) 0.0108(8) 0.0040(8)
C15 0.0549(10) 0.0416(8) 0.0543(10) -0.0027(7) 0.0031(8) 0.0015(8)
C16 0.0568(9) 0.0479(8) 0.0411(9) -0.0023(7) -0.0043(8) 0.0010(8)
C17 0.0856(15) 0.0629(12) 0.0436(10) -0.0065(11) -0.0042(10) 0.0110(9)
C18 0.0625(12) 0.0749(15) 0.0762(16) -0.0162(11) -0.0018(11) 0.0082(12)
C19 0.0454(8) 0.0400(8) 0.0299(8) 0.0047(6) -0.0017(6) -0.0004(6)
C20 0.0533(9) 0.0430(8) 0.0279(8) 0.0043(7) -0.0006(7) 0.0009(6)
C21 0.0486(9) 0.0413(8) 0.0314(8) 0.0067(7) 0.0005(6) 0.0008(6)
C22 0.0557(9) 0.0576(10) 0.0326(9) 0.0020(8) 0.0004(8) 0.0007(7)
C23 0.0517(10) 0.0600(10) 0.0386(9) 0.0051(8) 0.0003(7) 0.0011(8)

loop_
_atom_type_symbol
_atom_type_description
_atom_type_scat_dispersion_real
_atom_type_scat_dispersion_imag
_atom_type_scat_source
C C 0.0181 0.0091 'International Tables Vol C Tables 4.2.6.8 and 6.1.1.4'
H H 0.0000 0.0000 'International Tables Vol C Tables 4.2.6.8 and 6.1.1.4'
N N 0.0311 0.0180 'International Tables Vol C Tables 4.2.6.8 and 6.1.1.4'

loop_
_geom_angle_atom_site_label_1
_geom_angle_atom_site_label_2
_geom_angle_atom_site_label_3
_geom_angle
C19 N1 C20 104.82(14)
C19 N2 C21 107.84(14)
C19 N2 H2A 125.1(15)
C21 N2 H2A 127.0(15)
C6 C1 C2 117.37(14)
C6 C1 C10 116.25(15)
C2 C1 C10 126.37(14)
C3 C2 C1 119.04(16)
C3 C2 C11 116.30(16)
C1 C2 C11 124.59(15)
C2 C3 C4 122.47(18)
C2 C3 H3A 118.8
C4 C3 H3A 118.8
C5 C4 C3 119.78(18)
C5 C4 H4A 120.1
C3 C4 H4A 120.1
C4 C5 C6 120.41(18)
C4 C5 H5A 119.8
C6 C5 H5A 119.8
C5 C6 C7 118.87(17)
C5 C6 C1 120.78(16)
C7 C6 C1 120.35(16)
C8 C7 C6 120.99(18)
C8 C7 H7A 119.5
C6 C7 H7A 119.5
C7 C8 C9 119.63(18)
C7 C8 H8A 120.2
C9 C8 H8A 120.2
C10 C9 C8 121.58(18)
C10 C9 H9A 119.2
C8 C9 H9A 119.2
C9 C10 C1 120.84(16)
C9 C10 C19 115.11(15)
C1 C10 C19 123.98(14)
C16 C11 C12 118.75(16)
C16 C11 C2 120.00(16)
C12 C11 C2 121.15(16)
C13 C12 C11 120.98(17)
C13 C12 H12A 119.5
C11 C12 H12A 119.5
C12 C13 C14 118.92(17)
C12 C13 C17 120.30(17)
C14 C13 C17 120.77(17)
C13 C14 C15 121.71(17)
C13 C14 H14A 119.1
C15 C14 H14A 119.1
C14 C15 C16 117.73(17)
C14 C15 C18 121.65(19)
C16 C15 C18 120.62(19)
C11 C16 C15 121.86(18)
C11 C16 H16A 119.1
C15 C16 H16A 119.1
C13 C17 H17A 109.5
C13 C17 H17B 109.5
H17A C17 H17B 109.5
C13 C17 H17C 109.5
H17A C17 H17C 109.5
H17B C17 H17C 109.5
C15 C18 H18A 109.5
C15 C18 H18B 109.5
H18A C18 H18B 109.5
C15 C18 H18C 109.5
H18A C18 H18C 109.5
H18B C18 H18C 109.5
N1 C19 N2 111.36(15)
N1 C19 C10 125.26(15)
N2 C19 C10 123.33(14)
N1 C20 C21 111.10(14)
N1 C20 C22 121.80(16)
C21 C20 C22 127.02(17)
N2 C21 C20 104.83(15)
N2 C21 C23 124.60(16)
C20 C21 C23 130.42(16)
N3 C22 C20 177.1(2)
N4 C23 C21 177.5(2)

loop_
_geom_bond_atom_site_label_1
_geom_bond_atom_site_label_2
_geom_bond_distance
N1 C19 1.325(2)
N1 C20 1.363(2)
N2 C19 1.352(2)
N2 C21 1.365(2)
N2 H2A 0.81(2)
N3 C22 1.138(2)
N4 C23 1.138(3)
C1 C6 1.430(2)
C1 C2 1.435(2)
C1 C10 1.440(2)
C2 C3 1.384(3)
C2 C11 1.491(2)
C3 C4 1.394(3)
C3 H3A 0.9300
C4 C5 1.361(3)
C4 H4A 0.9300
C5 C6 1.409(3)
C5 H5A 0.9300
C6 C7 1.417(3)
C7 C8 1.355(3)
C7 H7A 0.9300
C8 C9 1.401(3)
C8 H8A 0.9300
C9 C10 1.365(3)
C9 H9A 0.9300
C10 C19 1.479(2)
C11 C16 1.387(3)
C11 C12 1.392(2)
C12 C13 1.388(2)
C12 H12A 0.9300
C13 C14 1.390(3)
C13 C17 1.506(3)
C14 C15 1.393(3)
C14 H14A 0.9300
C15 C16 1.397(3)
C15 C18 1.508(3)
C16 H16A 0.9300
C17 H17A 0.9600
C17 H17B 0.9600
C17 H17C 0.9600
C18 H18A 0.9600
C18 H18B 0.9600
C18 H18C 0.9600
C20 C21 1.370(2)
C20 C22 1.434(2)
C21 C23 1.421(3)

loop_
_geom_hbond_atom_site_label_D
_geom_hbond_atom_site_label_H
_geom_hbond_atom_site_label_A
_geom_hbond_site_symmetry_A
_geom_hbond_distance_DH
_geom_hbond_distance_HA
_geom_hbond_distance_DA
_geom_hbond_angle_DHA
N2 H2A N3 2_655 0.81(2) 2.26(2) 3.001(2) 152(2)

loop_
_geom_torsion_atom_site_label_1
_geom_torsion_atom_site_label_2
_geom_torsion_atom_site_label_3
_geom_torsion_atom_site_label_4
_geom_torsion
C6 C1 C2 C3 4.0(2)
C10 C1 C2 C3 -176.64(17)
C6 C1 C2 C11 -172.89(16)
C10 C1 C2 C11 6.5(3)
C1 C2 C3 C4 -1.5(3)
C11 C2 C3 C4 175.69(18)
C2 C3 C4 C5 -1.4(3)
C3 C4 C5 C6 1.5(3)
C4 C5 C6 C7 -177.90(19)
C4 C5 C6 C1 1.2(3)
C2 C1 C6 C5 -3.9(2)
C10 C1 C6 C5 176.62(16)
C2 C1 C6 C7 175.19(16)
C10 C1 C6 C7 -4.2(2)
C5 C6 C7 C8 178.2(2)
C1 C6 C7 C8 -0.9(3)
C6 C7 C8 C9 3.8(3)
C7 C8 C9 C10 -1.2(3)
C8 C9 C10 C1 -4.3(3)
C8 C9 C10 C19 172.79(18)
C6 C1 C10 C9 6.8(2)
C2 C1 C10 C9 -172.56(17)
C6 C1 C10 C19 -170.01(15)
C2 C1 C10 C19 10.6(3)
C3 C2 C11 C16 55.2(2)
C1 C2 C11 C16 -127.87(19)
C3 C2 C11 C12 -121.27(19)
C1 C2 C11 C12 55.7(2)
C16 C11 C12 C13 2.3(2)
C2 C11 C12 C13 178.74(15)
C11 C12 C13 C14 -0.9(2)
C11 C12 C13 C17 179.54(17)
C12 C13 C14 C15 -0.6(2)
C17 C13 C14 C15 178.99(17)
C13 C14 C15 C16 0.6(3)
C13 C14 C15 C18 -179.54(19)
C12 C11 C16 C15 -2.3(3)
C2 C11 C16 C15 -178.80(17)
C14 C15 C16 C11 0.9(3)
C18 C15 C16 C11 -178.97(19)
C20 N1 C19 N2 -1.6(2)
C20 N1 C19 C10 -179.23(14)
C21 N2 C19 N1 2.2(2)
C21 N2 C19 C10 179.93(14)
C9 C10 C19 N1 52.5(2)
C1 C10 C19 N1 -130.50(18)
C9 C10 C19 N2 -124.88(18)
C1 C10 C19 N2 52.1(2)
C19 N1 C20 C21 0.35(19)
C19 N1 C20 C22 177.34(16)
C19 N2 C21 C20 -1.85(17)
C19 N2 C21 C23 174.04(16)
N1 C20 C21 N2 0.94(18)
C22 C20 C21 N2 -175.85(18)
N1 C20 C21 C23 -174.61(17)
C22 C20 C21 C23 8.6(3)
